data_7100611
loop_
_publ_author_name
'Ajay K. Sah'
'Tomoaki Tanase'

_publ_section_title
;
Crystal-to crystal transformation from tri to mononuclear Cu(II)
complex with a sugar-derived ligand via proton transfer reaction
and rearrangement of hydrogen bonding networks
;
_journal_name_full 'Chemical Communications'
_journal_paper_doi 10.1039/b513788h
_journal_year 2005
_chemical_formula_moiety '[Cu3(L1)2(EtNH2)2(MeOH)2].2MeOH.CHCl3 '
_chemical_formula_sum 'C47 H79 Cl3 Cu3 N4 O16'
_chemical_formula_weight 1253.16
_space_group_IT_number 1
_space_group_name_Hall 'P 1'
_space_group_name_H-M_alt 'P 1'
_symmetry_cell_setting triclinic
_symmetry_Int_Tables_number 1
_symmetry_space_group_name_Hall 'P 1'
_symmetry_space_group_name_H-M 'P 1'
_cell_angle_alpha 91.958(4)
_cell_angle_beta 98.528(3)
_cell_angle_gamma 96.609(4)
_cell_formula_units_Z 1
_cell_length_a 8.0925(5)
_cell_length_b 12.2513(11)
_cell_length_c 14.9817(11)
_cell_measurement_temperature 153.1
_cell_volume 1457.17(19)
_exptl_crystal_density_diffrn 1.428
_cod_database_code 7100611

loop_
_symmetry_equiv_pos_site_id
_symmetry_equiv_pos_as_xyz
1 +X,+Y,+Z

loop_
_atom_site_label
_atom_site_type_symbol
_atom_site_fract_x
_atom_site_fract_y
_atom_site_fract_z
_atom_site_U_iso_or_equiv
_atom_site_adp_type
_atom_site_occupancy
_atom_site_symmetry_multiplicity
_atom_site_calc_flag
_atom_site_refinement_flags
_atom_site_disorder_assembly
_atom_site_disorder_group
CU(1) Cu 0.82434(6) 0.66638(4) 0.09136(4) 0.0229(2) Uani 1.00 1 d . . .
CU(2) Cu 0.66183(9) 0.89996(6) 0.20388(5) 0.02200(15) Uani 1.00 1 d . . .
CU(3) Cu 0.51057(6) 1.13769(4) 0.31927(4) 0.0255(2) Uani 1.00 1 d . . .
CL(1) Cl 1.1642(4) 0.9274(2) -0.3264(2) 0.1059(11) Uani 1.00 1 d . . .
CL(2) Cl 1.2368(4) 0.8503(4) -0.50199(19) 0.1289(16) Uani 1.00 1 d . . .
CL(3) Cl 1.2220(3) 0.7062(2) -0.35671(17) 0.0726(5) Uani 1.00 1 d . . .
O(1) O 0.8788(5) 0.5630(3) 0.0044(2) 0.0322(9) Uani 1.00 1 d . . .
O(2) O 0.7754(4) 0.7697(3) 0.1871(2) 0.0243(7) Uani 1.00 1 d . . .
O(3) O 0.6400(4) 0.8549(3) 0.3242(2) 0.0249(7) Uani 1.00 1 d . . .
O(4) O 0.7302(5) 0.7540(3) 0.5043(2) 0.0262(8) Uani 1.00 1 d . . .
O(5) O 0.8359(4) 0.5510(3) 0.3423(2) 0.0244(7) Uani 1.00 1 d . . .
O(6) O 0.7980(5) 0.5965(3) 0.5787(2) 0.0327(9) Uani 1.00 1 d . . .
O(7) O 0.4371(5) 1.2334(3) 0.4046(2) 0.0319(9) Uani 1.00 1 d . . .
O(8) O 0.5996(5) 1.0463(3) 0.2286(2) 0.0263(8) Uani 1.00 1 d . . .
O(9) O 0.6224(4) 0.9251(2) 0.0762(2) 0.0254(7) Uani 1.00 1 d . . .
O(10) O 0.6060(5) 1.0501(3) -0.0936(2) 0.0275(8) Uani 1.00 1 d . . .
O(11) O 0.4504(5) 1.2373(3) 0.0635(2) 0.0286(8) Uani 1.00 1 d . . .
O(12) O 0.5048(6) 1.1959(3) -0.1726(2) 0.0356(10) Uani 1.00 1 d . . .
O(13) O 0.5277(5) 0.6103(3) 0.0640(2) 0.0364(8) Uani 1.00 1 d . . .
O(14) O 0.2521(5) 1.0223(4) 0.2915(4) 0.0624(15) Uani 1.00 1 d . . .
O(15) O 0.3891(4) 0.7817(3) -0.0155(2) 0.0344(8) Uani 1.00 1 d . . .
O(16) O 0.3038(5) 0.8071(3) 0.2893(2) 0.0389(9) Uani 1.00 1 d . . .
N(1) N 0.8818(5) 0.5700(4) 0.1891(3) 0.0227(9) Uani 1.00 1 d . . .
N(2) N 0.4794(6) 1.2413(4) 0.2245(3) 0.0287(11) Uani 1.00 1 d . . .
N(3) N 0.8229(5) 0.7805(3) 0.0000(2) 0.0265(9) Uani 1.00 1 d . . .
N(4) N 0.5989(7) 1.0507(4) 0.4194(3) 0.0398(12) Uani 1.00 1 d . . .
C(1) C 0.8781(6) 0.6250(4) 0.2757(3) 0.0225(9) Uani 1.00 1 d . . .
C(2) C 0.7477(6) 0.7043(4) 0.2602(3) 0.0232(11) Uani 1.00 1 d . . .
C(3) C 0.7518(6) 0.7762(4) 0.3441(3) 0.0230(11) Uani 1.00 1 d . . .
C(4) C 0.7134(6) 0.6989(4) 0.4167(3) 0.0215(9) Uani 1.00 1 d . . .
C(5) C 0.8401(6) 0.6125(4) 0.4246(3) 0.0241(11) Uani 1.00 1 d . . .
C(6) C 0.7968(7) 0.5341(4) 0.4969(3) 0.0314(11) Uani 1.00 1 d . . .
C(7) C 0.6840(6) 0.6770(4) 0.5685(3) 0.0301(11) Uani 1.00 1 d . . .
C(8) C 0.6958(9) 0.7397(5) 0.6576(4) 0.0387(14) Uani 1.00 1 d . . .
C(9) C 0.9256(7) 0.4739(5) 0.1830(4) 0.0242(12) Uani 1.00 1 d . . .
C(10) C 0.9455(6) 0.4148(4) 0.1008(3) 0.0247(11) Uani 1.00 1 d . . .
C(11) C 0.9178(6) 0.4645(4) 0.0142(3) 0.0237(11) Uani 1.00 1 d . . .
C(12) C 0.9398(6) 0.3980(5) -0.0650(4) 0.0286(12) Uani 1.00 1 d . . .
C(13) C 0.9878(7) 0.2944(5) -0.0524(4) 0.0331(12) Uani 1.00 1 d . . .
C(14) C 1.0186(8) 0.2501(5) 0.0332(4) 0.0339(13) Uani 1.00 1 d . . .
C(15) C 0.9966(7) 0.3109(5) 0.1073(4) 0.0279(12) Uani 1.00 1 d . . .
C(16) C 0.9117(7) 0.4446(5) -0.1584(3) 0.0338(13) Uani 1.00 1 d . . .
C(17) C 1.0415(9) 0.5457(6) -0.1631(4) 0.0472(16) Uani 1.00 1 d . . .
C(18) C 0.7324(8) 0.4765(5) -0.1812(4) 0.0362(13) Uani 1.00 1 d . . .
C(19) C 0.9313(8) 0.3600(6) -0.2329(4) 0.0429(14) Uani 1.00 1 d . . .
C(20) C 0.5429(6) 1.2060(4) 0.1439(3) 0.0244(10) Uani 1.00 1 d . . .
C(21) C 0.5321(7) 1.0820(4) 0.1437(3) 0.0233(11) Uani 1.00 1 d . . .
C(22) C 0.6227(6) 1.0400(4) 0.0695(3) 0.0230(11) Uani 1.00 1 d . . .
C(23) C 0.5284(6) 1.0770(4) -0.0163(3) 0.0243(10) Uani 1.00 1 d . . .
C(24) C 0.5250(7) 1.2021(4) -0.0125(3) 0.0239(11) Uani 1.00 1 d . . .
C(25) C 0.4269(8) 1.2344(4) -0.0985(4) 0.0351(12) Uani 1.00 1 d . . .
C(26) C 0.5118(7) 1.0811(4) -0.1736(3) 0.0334(11) Uani 1.00 1 d . . .
C(27) C 0.5978(11) 1.0523(6) -0.2514(4) 0.0483(18) Uani 1.00 1 d . . .
C(28) C 0.4224(7) 1.3359(4) 0.2310(4) 0.0259(12) Uani 1.00 1 d . . .
C(29) C 0.3737(6) 1.3814(4) 0.3100(3) 0.0246(11) Uani 1.00 1 d . . .
C(30) C 0.3838(6) 1.3309(4) 0.3941(4) 0.0252(11) Uani 1.00 1 d . . .
C(31) C 0.3381(6) 1.3887(4) 0.4697(4) 0.0273(12) Uani 1.00 1 d . . .
C(32) C 0.2831(6) 1.4907(4) 0.4577(3) 0.0278(11) Uani 1.00 1 d . . .
C(33) C 0.2759(7) 1.5428(5) 0.3748(4) 0.0293(12) Uani 1.00 1 d . . .
C(34) C 0.3196(7) 1.4883(5) 0.3014(4) 0.0268(12) Uani 1.00 1 d . . .
C(35) C 0.3514(7) 1.3362(4) 0.5636(4) 0.0323(12) Uani 1.00 1 d . . .
C(36) C 0.2275(10) 1.2319(6) 0.5578(5) 0.0544(19) Uani 1.00 1 d . . .
C(37) C 0.5304(8) 1.3154(5) 0.5962(4) 0.0381(14) Uani 1.00 1 d . . .
C(38) C 0.3034(9) 1.4158(5) 0.6362(4) 0.0439(15) Uani 1.00 1 d . . .
C(39) C 0.9869(7) 0.8439(5) -0.0054(4) 0.0413(13) Uani 1.00 1 d . . .
C(40) C 0.9784(9) 0.9200(6) -0.0854(5) 0.0556(18) Uani 1.00 1 d . . .
C(41) C 0.4569(8) 0.5098(5) 0.0169(4) 0.0432(14) Uani 1.00 1 d . . .
C(42) C 0.7691(9) 1.1002(5) 0.4666(5) 0.0482(15) Uani 1.00 1 d . . .
C(43) C 0.8260(12) 1.0404(8) 0.5471(6) 0.075(2) Uani 1.00 1 d . . .
C(44) C 0.0919(11) 1.0484(8) 0.2841(10) 0.092(3) Uani 1.00 1 d . . .
C(45) C 0.3891(8) 0.7824(5) -0.1093(4) 0.0433(14) Uani 1.00 1 d . . .
C(46) C 0.2725(8) 0.7722(5) 0.1967(4) 0.0435(14) Uani 1.00 1 d . . .
C(47) C 1.1424(8) 0.8195(6) -0.4081(4) 0.0513(16) Uani 1.00 1 d . . .
H(1) H 0.4183 1.3777 0.1800 0.030 Uiso 1.00 1 c R . .
H(2) H 0.9500 0.4366 0.2386 0.029 Uiso 1.00 1 c R . .
H(3) H 0.3133 1.5228 0.2453 0.033 Uiso 1.00 1 c R . .
H(4) H 0.2465 1.6153 0.3694 0.034 Uiso 1.00 1 c R . .
H(5) H 0.2503 1.5296 0.5070 0.034 Uiso 1.00 1 c R . .
H(6) H 1.0204 0.2826 0.1650 0.036 Uiso 1.00 1 c R . .
H(7) H 1.0537 0.1793 0.0379 0.044 Uiso 1.00 1 c R . .
H(8) H 1.0039 0.2544 -0.1047 0.041 Uiso 1.00 1 c R . .
H(9) H 0.6583 1.2365 0.1480 0.030 Uiso 1.00 1 c R . .
H(10) H 0.4189 1.0520 0.1311 0.028 Uiso 1.00 1 c R . .
H(11) H 0.7371 1.0755 0.0791 0.029 Uiso 1.00 1 c R . .
H(12) H 0.4183 1.0425 -0.0243 0.029 Uiso 1.00 1 c R . .
H(13) H 0.6383 1.2382 -0.0074 0.031 Uiso 1.00 1 c R . .
H(14) H 0.4028 1.0442 -0.1801 0.040 Uiso 1.00 1 c R . .
H(15) H 0.9881 0.6655 0.2973 0.028 Uiso 1.00 1 c R . .
H(16) H 0.6427 0.6636 0.2466 0.027 Uiso 1.00 1 c R . .
H(17) H 0.8630 0.8142 0.3618 0.027 Uiso 1.00 1 c R . .
H(18) H 0.6047 0.6627 0.4023 0.028 Uiso 1.00 1 c R . .
H(19) H 0.9512 0.6498 0.4429 0.030 Uiso 1.00 1 c R . .
H(20) H 0.5736 0.6431 0.5497 0.037 Uiso 1.00 1 c R . .
H(21) H 0.4283 1.3113 -0.0989 0.041 Uiso 1.00 1 c R . .
H(22) H 0.3151 1.1993 -0.1053 0.041 Uiso 1.00 1 c R . .
H(23) H 0.8818 0.4853 0.5051 0.040 Uiso 1.00 1 c R . .
H(24) H 0.6918 0.4959 0.4787 0.040 Uiso 1.00 1 c R . .
H(25) H 0.6034 0.9743 -0.2553 0.054 Uiso 1.00 1 c R . .
H(26) H 0.5386 1.0730 -0.3061 0.054 Uiso 1.00 1 c R . .
H(27) H 0.7113 1.0885 -0.2435 0.054 Uiso 1.00 1 c R . .
H(28) H 0.8087 0.7734 0.6763 0.047 Uiso 1.00 1 c R . .
H(29) H 0.6224 0.7946 0.6521 0.047 Uiso 1.00 1 c R . .
H(30) H 0.6658 0.6902 0.7017 0.047 Uiso 1.00 1 c R . .
H(31) H 0.3793 1.4841 0.6411 0.054 Uiso 1.00 1 c R . .
H(32) H 0.1929 1.4320 0.6197 0.054 Uiso 1.00 1 c R . .
H(33) H 0.3163 1.3844 0.6934 0.054 Uiso 1.00 1 c R . .
H(34) H 0.1211 1.2478 0.5424 0.063 Uiso 1.00 1 c R . .
H(35) H 0.2598 1.1820 0.5147 0.063 Uiso 1.00 1 c R . .
H(36) H 0.2448 1.2003 0.6160 0.063 Uiso 1.00 1 c R . .
H(37) H 0.5404 1.2827 0.6530 0.043 Uiso 1.00 1 c R . .
H(38) H 0.5689 1.2678 0.5535 0.043 Uiso 1.00 1 c R . .
H(39) H 0.6065 1.3834 0.6027 0.043 Uiso 1.00 1 c R . .
H(40) H 1.1531 0.5225 -0.1507 0.058 Uiso 1.00 1 c R . .
H(41) H 1.0268 0.5732 -0.2209 0.058 Uiso 1.00 1 c R . .
H(42) H 1.0321 0.5995 -0.1184 0.058 Uiso 1.00 1 c R . .
H(43) H 0.7166 0.5315 -0.1374 0.042 Uiso 1.00 1 c R . .
H(44) H 0.7179 0.5053 -0.2393 0.042 Uiso 1.00 1 c R . .
H(45) H 0.6547 0.4137 -0.1792 0.042 Uiso 1.00 1 c R . .
H(46) H 0.8525 0.2977 -0.2321 0.052 Uiso 1.00 1 c R . .
H(47) H 0.9185 0.3912 -0.2898 0.052 Uiso 1.00 1 c R . .
H(48) H 1.0437 0.3380 -0.2208 0.052 Uiso 1.00 1 c R . .
H(49) H 0.8504 1.0974 0.4272 0.063 Uiso 1.00 1 c R . .
H(50) H 0.7665 1.1738 0.4869 0.063 Uiso 1.00 1 c R . .
H(51) H 1.0251 0.8870 0.0505 0.049 Uiso 1.00 1 c R . .
H(52) H 1.0673 0.7930 -0.0111 0.049 Uiso 1.00 1 c R . .
H(53) H 0.7498 1.0435 0.5881 0.087 Uiso 1.00 1 c R . .
H(54) H 0.8303 0.9655 0.5281 0.087 Uiso 1.00 1 c R . .
H(55) H 0.9353 1.0721 0.5736 0.087 Uiso 1.00 1 c R . .
H(56) H 1.0899 0.9593 -0.0854 0.067 Uiso 1.00 1 c R . .
H(57) H 0.9467 0.8776 -0.1398 0.067 Uiso 1.00 1 c R . .
H(58) H 0.9034 0.9714 -0.0784 0.067 Uiso 1.00 1 c R . .
H(59) H 0.5525 1.0422 0.4737 0.063 Uiso 1.00 1 c R . .
H(60) H 0.5921 0.9772 0.3995 0.063 Uiso 1.00 1 c R . .
H(61) H 0.7588 0.8206 0.0131 0.063 Uiso 1.00 1 c R . .
H(62) H 0.7635 0.7653 -0.0657 0.063 Uiso 1.00 1 c R . .
H(63) H 1.0279 0.7979 -0.4275 0.063 Uiso 1.00 1 c R . .
H(64) H 0.2529 0.9422 0.3023 0.063 Uiso 1.00 1 c R . .
H(65) H 0.4194 0.8142 0.3000 0.063 Uiso 1.00 1 c R . .
H(66) H 0.4548 0.6632 0.0400 0.063 Uiso 1.00 1 c R . .
H(67) H 0.0943 1.1262 0.2764 0.117 Uiso 1.00 1 c R . .
H(68) H 0.0254 1.0088 0.2357 0.117 Uiso 1.00 1 c R . .
H(69) H 0.0495 1.0330 0.3394 0.117 Uiso 1.00 1 c R . .
H(70) H 0.3484 0.4903 0.0283 0.054 Uiso 1.00 1 c R . .
H(71) H 0.4592 0.5168 -0.0461 0.054 Uiso 1.00 1 c R . .
H(72) H 0.5267 0.4531 0.0366 0.054 Uiso 1.00 1 c R . .
H(73) H 0.1577 0.7623 0.1769 0.052 Uiso 1.00 1 c R . .
H(74) H 0.3267 0.8283 0.1631 0.052 Uiso 1.00 1 c R . .
H(75) H 0.3215 0.7064 0.1884 0.052 Uiso 1.00 1 c R . .
H(76) H 0.4690 0.8414 0.0200 0.063 Uiso 1.00 1 c R . .
H(77) H 0.5026 0.7739 -0.1217 0.054 Uiso 1.00 1 c R . .
H(78) H 0.3150 0.7236 -0.1389 0.054 Uiso 1.00 1 c R . .
H(79) H 0.3616 0.8504 -0.1313 0.054 Uiso 1.00 1 c R . .

loop_
_atom_site_aniso_label
_atom_site_aniso_U_11
_atom_site_aniso_U_22
_atom_site_aniso_U_33
_atom_site_aniso_U_12
_atom_site_aniso_U_13
_atom_site_aniso_U_23
CU(1) 0.0295(3) 0.0222(3) 0.0181(3) 0.0065(2) 0.0042(2) 0.0024(2)
CU(2) 0.0285(2) 0.0206(2) 0.0175(2) 0.00680(19) 0.00214(19) 0.00306(17)
CU(3) 0.0377(4) 0.0198(3) 0.0199(3) 0.0077(2) 0.0041(2) 0.0012(2)
CL(1) 0.144(2) 0.0642(15) 0.0903(19) 0.0148(15) -0.0388(18) -0.0336(12)
CL(2) 0.0868(18) 0.227(4) 0.0585(14) -0.055(2) 0.0129(12) 0.0436(19)
CL(3) 0.0725(13) 0.0767(14) 0.0697(13) 0.0171(10) 0.0081(10) 0.0010(10)
O(1) 0.047(2) 0.027(2) 0.024(2) 0.0091(18) 0.0065(18) 0.0017(18)
O(2) 0.0344(19) 0.0223(17) 0.0176(17) 0.0081(14) 0.0044(14) 0.0043(14)
O(3) 0.036(2) 0.0229(18) 0.0182(17) 0.0130(15) 0.0030(14) 0.0030(13)
O(4) 0.034(2) 0.025(2) 0.0195(19) 0.0035(16) 0.0055(15) 0.0029(16)
O(5) 0.0355(19) 0.0199(17) 0.0190(17) 0.0063(14) 0.0044(14) 0.0055(14)
O(6) 0.045(2) 0.033(2) 0.021(2) 0.0096(18) 0.0058(17) 0.0083(16)
O(7) 0.057(2) 0.0193(19) 0.022(2) 0.0099(18) 0.0112(18) 0.0025(16)
O(8) 0.039(2) 0.0227(19) 0.0187(17) 0.0102(15) 0.0027(15) 0.0033(14)
O(9) 0.036(2) 0.0203(18) 0.0213(18) 0.0074(15) 0.0049(15) 0.0026(13)
O(10) 0.041(2) 0.027(2) 0.0160(19) 0.0088(16) 0.0066(16) 0.0031(16)
O(11) 0.040(2) 0.0242(19) 0.0248(19) 0.0120(16) 0.0090(16) 0.0045(15)
O(12) 0.061(2) 0.031(2) 0.0177(19) 0.0113(19) 0.0105(18) 0.0040(16)
O(13) 0.0325(19) 0.031(2) 0.044(2) 0.0065(16) -0.0022(16) -0.0029(16)
O(14) 0.037(2) 0.038(2) 0.113(4) 0.004(2) 0.017(2) -0.004(2)
O(15) 0.0329(19) 0.032(2) 0.036(2) 0.0014(15) -0.0007(15) 0.0049(16)
O(16) 0.036(2) 0.046(2) 0.036(2) 0.0069(17) 0.0104(17) 0.0087(18)
N(1) 0.024(2) 0.022(2) 0.023(2) 0.0061(17) 0.0037(17) -0.0012(18)
N(2) 0.038(2) 0.025(2) 0.024(2) 0.005(2) 0.008(2) -0.005(2)
N(3) 0.025(2) 0.032(2) 0.024(2) 0.0070(18) 0.0060(17) 0.0073(18)
N(4) 0.057(3) 0.039(2) 0.026(2) 0.022(2) 0.004(2) 0.002(2)
C(1) 0.030(2) 0.022(2) 0.016(2) 0.0030(19) 0.0022(18) 0.0030(18)
C(2) 0.023(2) 0.027(2) 0.019(2) 0.002(2) 0.0004(19) 0.003(2)
C(3) 0.026(2) 0.024(2) 0.019(2) 0.005(2) 0.0010(19) 0.001(2)
C(4) 0.021(2) 0.022(2) 0.022(2) 0.0039(18) 0.0032(18) 0.0011(18)
C(5) 0.026(2) 0.024(2) 0.022(2) 0.001(2) 0.0028(19) 0.005(2)
C(6) 0.040(3) 0.029(2) 0.027(2) 0.007(2) 0.009(2) 0.007(2)
C(7) 0.034(2) 0.035(2) 0.023(2) 0.003(2) 0.009(2) 0.006(2)
C(8) 0.055(3) 0.041(3) 0.024(3) 0.010(2) 0.013(2) 0.006(2)
C(9) 0.024(2) 0.029(3) 0.019(2) 0.004(2) -0.001(2) 0.001(2)
C(10) 0.023(2) 0.031(3) 0.019(2) 0.002(2) 0.000(2) 0.000(2)
C(11) 0.021(2) 0.026(2) 0.025(2) 0.0053(19) 0.0078(19) -0.006(2)
C(12) 0.022(2) 0.033(3) 0.032(2) 0.004(2) 0.009(2) -0.002(2)
C(13) 0.027(2) 0.034(3) 0.039(3) 0.008(2) 0.009(2) -0.013(2)
C(14) 0.032(3) 0.033(3) 0.037(3) 0.013(2) 0.001(2) 0.000(2)
C(15) 0.023(2) 0.029(3) 0.031(3) 0.010(2) -0.001(2) -0.004(2)
C(16) 0.042(3) 0.034(3) 0.026(2) -0.002(2) 0.012(2) -0.004(2)
C(17) 0.052(3) 0.057(4) 0.031(3) -0.014(3) 0.017(2) -0.002(2)
C(18) 0.041(3) 0.040(3) 0.025(2) 0.004(2) -0.001(2) -0.001(2)
C(19) 0.044(3) 0.055(3) 0.032(3) 0.009(2) 0.012(2) -0.001(2)
C(20) 0.031(2) 0.020(2) 0.023(2) 0.0004(19) 0.007(2) 0.0013(18)
C(21) 0.030(2) 0.022(2) 0.018(2) 0.007(2) 0.001(2) 0.003(2)
C(22) 0.026(2) 0.018(2) 0.026(2) 0.0057(19) 0.006(2) -0.001(2)
C(23) 0.028(2) 0.023(2) 0.023(2) 0.0030(19) 0.007(2) 0.0015(18)
C(24) 0.032(2) 0.021(2) 0.021(2) 0.007(2) 0.008(2) 0.0023(19)
C(25) 0.049(3) 0.031(2) 0.030(2) 0.016(2) 0.011(2) 0.005(2)
C(26) 0.048(3) 0.029(2) 0.023(2) 0.008(2) 0.003(2) 0.004(2)
C(27) 0.081(5) 0.046(4) 0.021(3) 0.014(3) 0.014(3) 0.001(2)
C(28) 0.034(2) 0.018(2) 0.027(3) 0.007(2) 0.003(2) 0.002(2)
C(29) 0.029(2) 0.019(2) 0.027(2) 0.006(2) 0.004(2) -0.002(2)
C(30) 0.025(2) 0.025(2) 0.024(2) 0.001(2) 0.000(2) 0.006(2)
C(31) 0.019(2) 0.025(2) 0.036(3) -0.0004(19) 0.002(2) 0.006(2)
C(32) 0.020(2) 0.034(2) 0.028(2) 0.003(2) 0.002(2) -0.006(2)
C(33) 0.028(2) 0.028(2) 0.033(3) 0.011(2) 0.003(2) -0.007(2)
C(34) 0.030(2) 0.025(3) 0.026(3) 0.007(2) 0.001(2) 0.003(2)
C(35) 0.043(3) 0.028(2) 0.029(2) 0.002(2) 0.017(2) 0.003(2)
C(36) 0.067(4) 0.042(3) 0.053(4) -0.014(3) 0.022(3) 0.008(3)
C(37) 0.056(3) 0.037(3) 0.024(2) 0.017(2) 0.006(2) 0.004(2)
C(38) 0.063(4) 0.041(3) 0.035(3) 0.016(3) 0.025(3) -0.000(2)
C(39) 0.029(2) 0.048(3) 0.049(3) 0.005(2) 0.010(2) 0.019(2)
C(40) 0.043(3) 0.064(4) 0.064(4) 0.005(3) 0.016(3) 0.033(3)
C(41) 0.055(3) 0.034(3) 0.037(3) -0.004(2) 0.004(2) 0.001(2)
C(42) 0.046(3) 0.044(3) 0.053(4) 0.004(2) 0.006(2) 0.004(2)
C(43) 0.072(5) 0.074(5) 0.066(5) -0.006(4) -0.021(4) 0.014(4)
C(44) 0.048(4) 0.053(5) 0.179(12) 0.011(3) 0.022(5) 0.007(6)
C(45) 0.050(3) 0.039(3) 0.036(3) -0.005(2) -0.002(2) 0.003(2)
C(46) 0.041(3) 0.047(3) 0.038(3) -0.002(2) -0.002(2) 0.009(2)
C(47) 0.043(3) 0.064(4) 0.042(3) -0.010(3) 0.005(2) -0.012(3)

loop_
_geom_bond_atom_site_label_1
_geom_bond_atom_site_label_2
_geom_bond_distance
_geom_bond_publ_flag
_geom_bond_site_symmetry_1
_geom_bond_site_symmetry_2
CU(1) O(1) 1.919(4) ? . .
CU(1) O(2) 1.994(3) ? . .
CU(1) O(13) 2.390(3) ? . .
CU(1) N(1) 1.949(5) ? . .
CU(1) N(3) 1.989(4) ? . .
CU(2) O(2) 1.958(4) ? . .
CU(2) O(3) 1.931(3) ? . .
CU(2) O(8) 1.956(4) ? . .
CU(2) O(9) 1.933(3) ? . .
CU(3) O(7) 1.910(4) ? . .
CU(3) O(8) 1.997(4) ? . .
CU(3) O(14) 2.360(4) ? . .
CU(3) N(2) 1.944(5) ? . .
CU(3) N(4) 1.965(5) ? . .
CL(1) C(47) 1.746(8) ? . .
CL(2) C(47) 1.730(8) ? . .
CL(3) C(47) 1.751(8) ? . .
O(1) C(11) 1.290(7) ? . .
O(2) C(2) 1.408(6) ? . .
O(3) C(3) 1.406(7) ? . .
O(4) C(4) 1.436(6) ? . .
O(4) C(7) 1.429(6) ? . .
O(5) C(1) 1.423(6) ? . .
O(5) C(5) 1.417(6) ? . .
O(6) C(6) 1.420(7) ? . .
O(6) C(7) 1.423(7) ? . .
O(7) C(30) 1.322(7) ? . .
O(8) C(21) 1.412(6) ? . .
O(9) C(22) 1.416(6) ? . .
O(10) C(23) 1.443(6) ? . .
O(10) C(26) 1.410(6) ? . .
O(11) C(20) 1.411(6) ? . .
O(11) C(24) 1.441(7) ? . .
O(12) C(25) 1.445(8) ? . .
O(12) C(26) 1.414(7) ? . .
O(13) C(41) 1.415(7) ? . .
O(14) C(44) 1.360(11) ? . .
O(15) C(45) 1.406(7) ? . .
O(16) C(46) 1.415(7) ? . .
N(1) C(1) 1.447(6) ? . .
N(1) C(9) 1.273(8) ? . .
N(2) C(20) 1.452(7) ? . .
N(2) C(28) 1.301(8) ? . .
N(3) C(39) 1.473(7) ? . .
N(4) C(42) 1.502(8) ? . .
C(1) C(2) 1.514(7) ? . .
C(2) C(3) 1.503(7) ? . .
C(3) C(4) 1.510(7) ? . .
C(4) C(5) 1.552(7) ? . .
C(5) C(6) 1.524(8) ? . .
C(7) C(8) 1.502(8) ? . .
C(9) C(10) 1.445(8) ? . .
C(10) C(11) 1.450(8) ? . .
C(10) C(15) 1.385(8) ? . .
C(11) C(12) 1.461(8) ? . .
C(12) C(13) 1.380(9) ? . .
C(12) C(16) 1.526(8) ? . .
C(13) C(14) 1.408(9) ? . .
C(14) C(15) 1.361(9) ? . .
C(16) C(17) 1.539(9) ? . .
C(16) C(18) 1.538(9) ? . .
C(16) C(19) 1.535(9) ? . .
C(20) C(21) 1.511(7) ? . .
C(21) C(22) 1.526(8) ? . .
C(22) C(23) 1.506(7) ? . .
C(23) C(24) 1.535(7) ? . .
C(24) C(25) 1.501(8) ? . .
C(26) C(27) 1.496(10) ? . .
C(28) C(29) 1.417(8) ? . .
C(29) C(30) 1.420(8) ? . .
C(29) C(34) 1.432(8) ? . .
C(30) C(31) 1.431(8) ? . .
C(31) C(32) 1.382(8) ? . .
C(31) C(35) 1.561(8) ? . .
C(32) C(33) 1.412(8) ? . .
C(33) C(34) 1.378(9) ? . .
C(35) C(36) 1.523(9) ? . .
C(35) C(37) 1.512(9) ? . .
C(35) C(38) 1.557(9) ? . .
C(39) C(40) 1.542(10) ? . .
C(42) C(43) 1.475(12) ? . .
O(13) H(66) 0.969 ? . .
O(14) H(64) 1.000 ? . .
O(15) H(76) 0.999 ? . .
O(16) H(65) 0.919 ? . .
N(3) H(61) 0.795 ? . .
N(3) H(62) 1.031 ? . .
N(4) H(59) 0.949 ? . .
N(4) H(60) 0.931 ? . .
C(1) H(15) 0.973 ? . .
C(2) H(16) 0.925 ? . .
C(3) H(17) 0.960 ? . .
C(4) H(18) 0.930 ? . .
C(5) H(19) 0.957 ? . .
C(6) H(23) 0.959 ? . .
C(6) H(24) 0.920 ? . .
C(7) H(20) 0.939 ? . .
C(8) H(28) 0.955 ? . .
C(8) H(29) 0.946 ? . .
C(8) H(30) 0.951 ? . .
C(9) H(2) 0.970 ? . .
C(13) H(8) 0.944 ? . .
C(14) H(7) 0.945 ? . .
C(15) H(6) 0.944 ? . .
C(17) H(40) 0.972 ? . .
C(17) H(41) 0.935 ? . .
C(17) H(42) 0.941 ? . .
C(18) H(43) 0.957 ? . .
C(18) H(44) 0.948 ? . .
C(18) H(45) 0.940 ? . .
C(19) H(46) 0.938 ? . .
C(19) H(47) 0.943 ? . .
C(19) H(48) 0.971 ? . .
C(20) H(9) 0.957 ? . .
C(21) H(10) 0.936 ? . .
C(22) H(11) 0.964 ? . .
C(23) H(12) 0.930 ? . .
C(24) H(13) 0.962 ? . .
C(25) H(21) 0.942 ? . .
C(25) H(22) 0.946 ? . .
C(26) H(14) 0.933 ? . .
C(27) H(25) 0.962 ? . .
C(27) H(26) 0.944 ? . .
C(27) H(27) 0.961 ? . .
C(28) H(1) 0.934 ? . .
C(32) H(5) 0.953 ? . .
C(33) H(4) 0.948 ? . .
C(34) H(3) 0.952 ? . .
C(36) H(34) 0.904 ? . .
C(36) H(35) 0.959 ? . .
C(36) H(36) 0.963 ? . .
C(37) H(37) 0.950 ? . .
C(37) H(38) 0.960 ? . .
C(37) H(39) 0.970 ? . .
C(38) H(31) 0.974 ? . .
C(38) H(32) 0.937 ? . .
C(38) H(33) 0.948 ? . .
C(39) H(51) 0.965 ? . .
C(39) H(52) 0.961 ? . .
C(40) H(56) 0.973 ? . .
C(40) H(57) 0.937 ? . .
C(40) H(58) 0.938 ? . .
C(41) H(70) 0.925 ? . .
C(41) H(71) 0.953 ? . .
C(41) H(72) 0.971 ? . .
C(42) H(49) 0.950 ? . .
C(42) H(50) 0.946 ? . .
C(43) H(53) 0.935 ? . .
C(43) H(54) 0.958 ? . .
C(43) H(55) 0.947 ? . .
C(44) H(67) 0.962 ? . .
C(44) H(68) 0.922 ? . .
C(44) H(69) 0.961 ? . .
C(45) H(77) 0.980 ? . .
C(45) H(78) 0.935 ? . .
C(45) H(79) 0.944 ? . .
C(46) H(73) 0.925 ? . .
C(46) H(74) 0.968 ? . .
C(46) H(75) 0.951 ? . .
C(47) H(63) 0.933 ? . .
